data_7020906
loop_
_publ_author_name
'Cheng, Pei-Chi'
'Lin, Wei-Cheng'
'Tseng, Feng-Shuen'
'Kao, Ching-Che'
'Chang, Ting-Guang'
'Senthil Raja, Duraisamy'
'Liu, Wei-Ren'
'Lin, Chia-Her'

_publ_section_title
;
 Syntheses, structures, and properties of multidimensional lithium
 coordination polymers based on aliphatic carboxylic acids.
;
_journal_issue 8
_journal_name_full 'Dalton transactions (Cambridge, England : 2003)'
_journal_page_first 2765
_journal_page_last 2772
_journal_paper_doi 10.1039/c2dt32424e
_journal_volume 42
_journal_year 2013
_chemical_formula_moiety 'C10 H16 Li4 N2 O10'
_chemical_formula_sum 'C10 H16 Li4 N2 O10'
_chemical_formula_weight 352.01
_chemical_name_systematic
;
?
;
_space_group_IT_number 2
_symmetry_cell_setting triclinic
_symmetry_space_group_name_Hall '-P 1'
_symmetry_space_group_name_H-M 'P -1'
_atom_sites_solution_hydrogens geom
_atom_sites_solution_primary direct
_atom_sites_solution_secondary difmap
_audit_creation_method SHELXL-97
_cell_angle_alpha 94.503(5)
_cell_angle_beta 90.580(6)
_cell_angle_gamma 104.865(5)
_cell_formula_units_Z 1
_cell_length_a 5.4358(5)
_cell_length_b 8.4942(6)
_cell_length_c 8.5389(6)
_cell_measurement_temperature 295(2)
_cell_measurement_theta_max 28.33
_cell_volume 379.71(5)
_computing_cell_refinement APEX2
_computing_data_collection 'APEX2 (Bruker, 2008)'
_computing_data_reduction APEX2
_computing_molecular_graphics 'SHELXTL (Sheldrick, 2008)'
_computing_publication_material SHELXTL
_computing_structure_refinement 'SHELXL-97 (Sheldrick, 2008)'
_computing_structure_solution 'SHELXS-97 (Sheldrick, 2008)'
_diffrn_ambient_temperature 295(2)
_diffrn_detector_area_resol_mean 8.3333
_diffrn_measured_fraction_theta_full 0.954
_diffrn_measured_fraction_theta_max 0.954
_diffrn_measurement_device_type 'Bruker APEX-II CCD'
_diffrn_measurement_method '\f and \w scans'
_diffrn_radiation_monochromator graphite
_diffrn_radiation_source 'fine-focus sealed tube'
_diffrn_radiation_type MoK\a
_diffrn_radiation_wavelength 0.71073
_diffrn_reflns_av_R_equivalents 0.0726
_diffrn_reflns_av_sigmaI/netI 0.0942
_diffrn_reflns_limit_h_max 7
_diffrn_reflns_limit_h_min -7
_diffrn_reflns_limit_k_max 11
_diffrn_reflns_limit_k_min -11
_diffrn_reflns_limit_l_max 11
_diffrn_reflns_limit_l_min -10
_diffrn_reflns_number 4373
_diffrn_reflns_theta_full 28.33
_diffrn_reflns_theta_max 28.33
_diffrn_reflns_theta_min 2.39
_exptl_absorpt_coefficient_mu 0.131
_exptl_absorpt_correction_T_max 0.9806
_exptl_absorpt_correction_T_min 0.9679
_exptl_absorpt_correction_type multi-scan
_exptl_absorpt_process_details 'SADABS (Bruker, 2008)'
_exptl_crystal_colour colourless
_exptl_crystal_density_diffrn 1.539
_exptl_crystal_density_method 'not measured'
_exptl_crystal_description columnar
_exptl_crystal_F_000 182
_exptl_crystal_size_max 0.25
_exptl_crystal_size_mid 0.18
_exptl_crystal_size_min 0.15
_refine_diff_density_max 0.458
_refine_diff_density_min -0.430
_refine_diff_density_rms 0.078
_refine_ls_extinction_method none
_refine_ls_goodness_of_fit_ref 1.004
_refine_ls_hydrogen_treatment constr
_refine_ls_matrix_type full
_refine_ls_number_parameters 118
_refine_ls_number_reflns 1808
_refine_ls_number_restraints 0
_refine_ls_restrained_S_all 1.004
_refine_ls_R_factor_all 0.0996
_refine_ls_R_factor_gt 0.0602
_refine_ls_shift/su_max 0.000
_refine_ls_shift/su_mean 0.000
_refine_ls_structure_factor_coef Fsqd
_refine_ls_weighting_details 'calc w=1/[\s^2^(Fo^2^)+(0.0590P)^2^+0.0000P] where P=(Fo^2^+2Fc^2^)/3'
_refine_ls_weighting_scheme calc
_refine_ls_wR_factor_gt 0.1310
_refine_ls_wR_factor_ref 0.1443
_reflns_number_gt 1085
_reflns_number_total 1808
_reflns_threshold_expression >2sigma(I)
_cod_data_source_file c2dt32424e.txt
_cod_data_source_block 2
_cod_database_code 7020906

loop_
_symmetry_equiv_pos_as_xyz
'x, y, z'
'-x, -y, -z'

loop_
_atom_site_label
_atom_site_type_symbol
_atom_site_fract_x
_atom_site_fract_y
_atom_site_fract_z
_atom_site_U_iso_or_equiv
_atom_site_adp_type
_atom_site_occupancy
_atom_site_symmetry_multiplicity
_atom_site_calc_flag
_atom_site_refinement_flags
O1 O 0.1206(3) 0.43848(19) 0.62689(19) 0.0222(4) Uani 1 1 d .
O2 O 0.5315(3) 0.4610(2) 0.6789(2) 0.0292(5) Uani 1 1 d .
O3 O 0.1188(4) 1.0683(2) 0.7391(2) 0.0356(5) Uani 1 1 d .
O4 O -0.0573(4) 0.8180(2) 0.62849(19) 0.0319(5) Uani 1 1 d .
O5 O -0.3752(4) 0.1651(3) 0.5963(3) 0.0599(7) Uani 1 1 d .
H5A H -0.4423 0.0965 0.6609 0.090 Uiso 1 1 d R
H5B H -0.4402 0.1291 0.5054 0.090 Uiso 1 1 d R
N1 N 0.0998(4) 0.6720(2) 0.8669(2) 0.0198(5) Uani 1 1 d .
C1 C 0.3451(5) 0.6550(3) 0.8105(3) 0.0248(6) Uani 1 1 d .
H1A H 0.4529 0.6507 0.9004 0.030 Uiso 1 1 calc R
H1B H 0.4260 0.7517 0.7586 0.030 Uiso 1 1 calc R
C2 C 0.1014(5) 0.8460(3) 0.8919(3) 0.0240(6) Uani 1 1 d .
H2A H 0.2653 0.9075 0.9375 0.029 Uiso 1 1 calc R
H2B H -0.0280 0.8577 0.9660 0.029 Uiso 1 1 calc R
C3 C 0.0522(5) 0.9165(3) 0.7405(3) 0.0223(6) Uani 1 1 d .
C4 C 0.0310(5) 0.5925(3) 1.0134(3) 0.0249(6) Uani 1 1 d .
H4A H -0.1154 0.6240 1.0566 0.030 Uiso 1 1 calc R
H4B H 0.1715 0.6302 1.0896 0.030 Uiso 1 1 calc R
C5 C 0.3310(5) 0.5046(3) 0.6970(3) 0.0192(5) Uani 1 1 d .
Li1 Li -0.1254(8) 0.5809(5) 0.6451(5) 0.0259(10) Uani 1 1 d .
Li2 Li -0.0098(9) 0.1888(5) 0.5923(5) 0.0275(10) Uani 1 1 d .

loop_
_atom_site_aniso_label
_atom_site_aniso_U_11
_atom_site_aniso_U_22
_atom_site_aniso_U_33
_atom_site_aniso_U_23
_atom_site_aniso_U_13
_atom_site_aniso_U_12
O1 0.0221(10) 0.0202(9) 0.0240(9) 0.0000(7) 0.0001(8) 0.0055(7)
O2 0.0209(11) 0.0301(10) 0.0385(11) 0.0012(8) 0.0041(8) 0.0105(8)
O3 0.0590(15) 0.0177(9) 0.0294(10) 0.0062(7) -0.0002(10) 0.0074(9)
O4 0.0526(14) 0.0231(9) 0.0197(9) 0.0013(7) -0.0041(9) 0.0094(9)
O5 0.0371(15) 0.0489(14) 0.0871(18) -0.0074(12) 0.0097(13) 0.0025(11)
N1 0.0269(13) 0.0152(10) 0.0182(10) 0.0018(7) 0.0041(9) 0.0066(8)
C1 0.0230(15) 0.0224(13) 0.0270(13) -0.0012(10) 0.0008(11) 0.0031(11)
C2 0.0393(17) 0.0150(11) 0.0181(12) -0.0003(9) 0.0016(11) 0.0086(11)
C3 0.0287(16) 0.0200(13) 0.0200(12) 0.0027(9) 0.0052(11) 0.0092(11)
C4 0.0399(18) 0.0174(12) 0.0178(12) 0.0034(9) 0.0021(11) 0.0072(11)
C5 0.0196(14) 0.0189(12) 0.0191(12) 0.0069(9) 0.0038(10) 0.0030(10)
Li1 0.024(3) 0.024(2) 0.031(2) 0.0004(17) 0.0030(19) 0.0072(18)
Li2 0.036(3) 0.024(2) 0.021(2) 0.0026(16) -0.0003(19) 0.0052(19)

loop_
_atom_type_symbol
_atom_type_description
_atom_type_scat_dispersion_real
_atom_type_scat_dispersion_imag
_atom_type_scat_source
C C 0.0033 0.0016 'International Tables Vol C Tables 4.2.6.8 and 6.1.1.4'
H H 0.0000 0.0000 'International Tables Vol C Tables 4.2.6.8 and 6.1.1.4'
Li Li -0.0003 0.0001 'International Tables Vol C Tables 4.2.6.8 and 6.1.1.4'
N N 0.0061 0.0033 'International Tables Vol C Tables 4.2.6.8 and 6.1.1.4'
O O 0.0106 0.0060 'International Tables Vol C Tables 4.2.6.8 and 6.1.1.4'

loop_
_geom_angle_atom_site_label_1
_geom_angle_atom_site_label_2
_geom_angle_atom_site_label_3
_geom_angle
_geom_angle_site_symmetry_1
_geom_angle_site_symmetry_3
C5 O1 Li1 112.58(19) . .
C5 O1 Li2 121.1(2) . .
Li1 O1 Li2 120.8(2) . .
C5 O1 Li1 115.83(18) . 2_566
Li1 O1 Li1 95.75(17) . 2_566
Li2 O1 Li1 82.83(16) . 2_566
C5 O2 Li1 132.1(2) . 1_655
C3 O3 Li2 124.5(2) . 1_565
C3 O4 Li2 130.5(2) . 2_566
C3 O4 Li1 120.1(2) . .
Li2 O4 Li1 96.18(19) 2_566 .
Li2 O5 H5A 110.1 . .
Li2 O5 H5B 108.9 . .
H5A O5 H5B 108.2 . .
C1 N1 C2 110.51(19) . .
C1 N1 C4 112.3(2) . .
C2 N1 C4 109.47(19) . .
C1 N1 Li1 97.45(18) . .
C2 N1 Li1 105.17(17) . .
C4 N1 Li1 121.15(18) . .
N1 C1 C5 114.9(2) . .
N1 C1 H1A 108.6 . .
C5 C1 H1A 108.6 . .
N1 C1 H1B 108.6 . .
C5 C1 H1B 108.6 . .
H1A C1 H1B 107.5 . .
N1 C2 C3 112.33(19) . .
N1 C2 H2A 109.1 . .
C3 C2 H2A 109.1 . .
N1 C2 H2B 109.1 . .
C3 C2 H2B 109.1 . .
H2A C2 H2B 107.9 . .
O3 C3 O4 125.5(2) . .
O3 C3 C2 117.1(2) . .
O4 C3 C2 117.4(2) . .
N1 C4 C4 111.9(2) . 2_567
N1 C4 H4A 109.2 . .
C4 C4 H4A 109.2 2_567 .
N1 C4 H4B 109.2 . .
C4 C4 H4B 109.2 2_567 .
H4A C4 H4B 107.9 . .
O2 C5 O1 125.8(2) . .
O2 C5 C1 116.8(2) . .
O1 C5 C1 117.4(2) . .
O2 C5 Li1 163.6(2) . .
O1 C5 Li1 42.50(14) . .
C1 C5 Li1 75.88(17) . .
O2 Li1 O4 118.2(2) 1_455 .
O2 Li1 O1 113.2(2) 1_455 .
O4 Li1 O1 128.6(2) . .
O2 Li1 N1 113.1(2) 1_455 .
O4 Li1 N1 80.24(16) . .
O1 Li1 N1 81.19(17) . .
O2 Li1 O1 101.03(19) 1_455 2_566
O4 Li1 O1 85.18(17) . 2_566
O1 Li1 O1 84.25(17) . 2_566
N1 Li1 O1 145.9(2) . 2_566
O2 Li1 C5 130.6(2) 1_455 .
O4 Li1 C5 108.73(19) . .
O1 Li1 C5 24.92(9) . .
N1 Li1 C5 59.56(13) . .
O1 Li1 C5 97.21(17) 2_566 .
O2 Li1 Li2 123.5(2) 1_455 2_566
O4 Li1 Li2 41.31(13) . 2_566
O1 Li1 Li2 106.4(2) . 2_566
N1 Li1 Li2 111.39(18) . 2_566
O1 Li1 Li2 44.67(12) 2_566 2_566
C5 Li1 Li2 101.46(18) . 2_566
O2 Li1 Li1 112.6(2) 1_455 2_566
O4 Li1 Li1 109.3(2) . 2_566
O1 Li1 Li1 45.66(12) . 2_566
N1 Li1 Li1 119.9(2) . 2_566
O1 Li1 Li1 38.59(11) 2_566 2_566
C5 Li1 Li1 61.43(15) . 2_566
Li2 Li1 Li1 70.47(17) 2_566 2_566
O2 Li1 Li2 84.17(16) 1_455 .
O4 Li1 Li2 156.3(2) . .
O1 Li1 Li2 29.88(11) . .
N1 Li1 Li2 98.96(17) . .
O1 Li1 Li2 82.56(14) 2_566 .
C5 Li1 Li2 53.28(11) . .
Li2 Li1 Li2 120.93(16) 2_566 .
Li1 Li1 Li2 50.46(14) 2_566 .
O3 Li2 O4 124.4(3) 1_545 2_566
O3 Li2 O5 115.1(2) 1_545 .
O4 Li2 O5 103.2(2) 2_566 .
O3 Li2 O1 115.6(2) 1_545 .
O4 Li2 O1 94.08(18) 2_566 .
O5 Li2 O1 100.2(2) . .
O3 Li2 Li1 145.0(3) 1_545 2_566
O4 Li2 Li1 42.51(12) 2_566 2_566
O5 Li2 Li1 99.9(2) . 2_566
O1 Li2 Li1 52.50(13) . 2_566
O3 Li2 Li2 70.89(17) 1_545 2_556
O4 Li2 Li2 63.21(15) 2_566 2_556
O5 Li2 Li2 101.0(2) . 2_556
O1 Li2 Li2 151.9(3) . 2_556
Li1 Li2 Li2 105.5(2) 2_566 2_556
O3 Li2 Li1 129.78(19) 1_545 .
O4 Li2 Li1 99.39(17) 2_566 .
O5 Li2 Li1 70.83(16) . .
O1 Li2 Li1 29.36(12) . .
Li1 Li2 Li1 59.07(16) 2_566 .
Li2 Li2 Li1 159.3(2) 2_556 .

loop_
_geom_bond_atom_site_label_1
_geom_bond_atom_site_label_2
_geom_bond_distance
_geom_bond_site_symmetry_2
O1 C5 1.260(3) .
O1 Li1 2.020(5) .
O1 Li2 2.052(4) .
O1 Li1 2.316(5) 2_566
O2 C5 1.245(3) .
O2 Li1 1.919(5) 1_655
O3 C3 1.248(3) .
O3 Li2 1.913(5) 1_565
O4 C3 1.256(3) .
O4 Li2 1.923(5) 2_566
O4 Li1 1.968(4) .
O5 Li2 1.945(5) .
O5 H5A 0.8500 .
O5 H5B 0.8500 .
N1 C1 1.460(3) .
N1 C2 1.474(3) .
N1 C4 1.474(3) .
N1 Li1 2.219(5) .
C1 C5 1.527(3) .
C1 H1A 0.9700 .
C1 H1B 0.9700 .
C2 C3 1.516(3) .
C2 H2A 0.9700 .
C2 H2B 0.9700 .
C4 C4 1.518(4) 2_567
C4 H4A 0.9700 .
C4 H4B 0.9700 .
C5 Li1 2.760(5) .
Li1 O2 1.919(5) 1_455
Li1 O1 2.316(5) 2_566
Li1 Li2 2.896(6) 2_566
Li1 Li1 3.222(9) 2_566
Li1 Li2 3.540(6) .
Li2 O3 1.913(5) 1_545
Li2 O4 1.923(5) 2_566
Li2 Li1 2.896(6) 2_566
Li2 Li2 3.489(9) 2_556
